data_4315619
loop_
_publ_author_name
'Jimmy U. Franco'
'Justin C. Hammons'
'Daniel Rios'
'Marilyn M. Olmstead'

_publ_contact_author_email mmolmstead@ucdavis.edu
_publ_contact_author_fax 5307528995
_publ_contact_author_name 'Marilyn M. Olmstead'
_publ_section_title
;
 New Tetraazaannulene Hosts for Fullerenes
;
_journal_name_full 'Inorganic Chemistry'
_journal_page_first 5120
_journal_page_last 5125
_journal_paper_doi 10.1021/ic1002513
_journal_volume 49
_journal_year 2010
_chemical_formula_moiety 'C22 H18 Cl4 N4 Ni, C H2 Cl2'
_chemical_formula_sum 'C23 H20 Cl6 N4 Ni'
_chemical_formula_weight 623.82
_chemical_name_common Ni(Cl4TMTAA).CH2Cl2
_chemical_name_systematic
; 
 ? 
;
_space_group_IT_number 2
_symmetry_cell_setting triclinic
_symmetry_space_group_name_Hall '-P 1'
_symmetry_space_group_name_H-M 'P -1'
_atom_sites_solution_hydrogens geom
_atom_sites_solution_primary direct
_atom_sites_solution_secondary difmap
_audit_creation_method SHELXL-97
_cell_angle_alpha 73.985(3)
_cell_angle_beta 80.445(3)
_cell_angle_gamma 76.468(3)
_cell_formula_units_Z 8
_cell_length_a 14.017(3)
_cell_length_b 16.479(3)
_cell_length_c 22.848(4)
_cell_measurement_reflns_used 4421
_cell_measurement_temperature 90(2)
_cell_measurement_theta_max 23.9
_cell_measurement_theta_min 2.8
_cell_volume 4902.8(16)
_computing_cell_refinement 'Apex2 (Bruker, 2007)'
_computing_data_collection 'Apex2 (Bruker, 2007)'
_computing_data_reduction 'SAINT (Bruker, 2008)'
_computing_molecular_graphics 'SHELXTL, XP (Sheldrick, 1994)'
_computing_publication_material 'SHELXS97 (Sheldrick, 2008)'
_computing_structure_refinement 'SHELXL97 (Sheldrick, 2008)'
_computing_structure_solution 'SHELXS97 (Sheldrick, 2008)'
_diffrn_ambient_temperature 90(2)
_diffrn_measured_fraction_theta_full 0.998
_diffrn_measured_fraction_theta_max 0.998
_diffrn_measurement_device_type 'Bruker SMART Apex II'
_diffrn_measurement_method \w
_diffrn_radiation_monochromator graphite
_diffrn_radiation_source 'fine-focus sealed tube'
_diffrn_radiation_type MoK\a
_diffrn_radiation_wavelength 0.71073
_diffrn_reflns_av_R_equivalents 0.117
_diffrn_reflns_av_sigmaI/netI 0.094
_diffrn_reflns_limit_h_max 16
_diffrn_reflns_limit_h_min -16
_diffrn_reflns_limit_k_max 19
_diffrn_reflns_limit_k_min -18
_diffrn_reflns_limit_l_max 27
_diffrn_reflns_limit_l_min 0
_diffrn_reflns_number 54423
_diffrn_reflns_theta_full 25.25
_diffrn_reflns_theta_max 25.25
_diffrn_reflns_theta_min 2.80
_exptl_absorpt_coefficient_mu 1.467
_exptl_absorpt_correction_T_max 0.904
_exptl_absorpt_correction_T_min 0.810
_exptl_absorpt_correction_type multi-scan
_exptl_absorpt_process_details 'TWINABS (Sheldrick, 2007)'
_exptl_crystal_colour black
_exptl_crystal_density_diffrn 1.690
_exptl_crystal_density_method 'not measured'
_exptl_crystal_description parallelepiped
_exptl_crystal_F_000 2528
_exptl_crystal_size_max 0.15
_exptl_crystal_size_mid 0.10
_exptl_crystal_size_min 0.07
_refine_diff_density_max 1.253
_refine_diff_density_min -0.977
_refine_diff_density_rms 0.134
_refine_ls_extinction_method none
_refine_ls_goodness_of_fit_ref 1.038
_refine_ls_hydrogen_treatment constr
_refine_ls_matrix_type full
_refine_ls_number_parameters 1277
_refine_ls_number_reflns 18677
_refine_ls_number_restraints 24
_refine_ls_restrained_S_all 1.039
_refine_ls_R_factor_all 0.0985
_refine_ls_R_factor_gt 0.0540
_refine_ls_shift/su_max 0.000
_refine_ls_shift/su_mean 0.000
_refine_ls_structure_factor_coef Fsqd
_refine_ls_weighting_details 'calc w=1/[\s^2^(Fo^2^)+(0.0413P)^2^+0.4275P] where P=(Fo^2^+2Fc^2^)/3'
_refine_ls_weighting_scheme calc
_refine_ls_wR_factor_gt 0.1052
_refine_ls_wR_factor_ref 0.1173
_reflns_number_gt 12695
_reflns_number_total 18677
_reflns_threshold_expression I>2\s(I)
_cod_data_source_file ic1002513_si_002_4.cif
_cod_data_source_block dr88tw
_cod_database_code 4315619

loop_
_symmetry_equiv_pos_as_xyz
'x, y, z'
'-x, -y, -z'

loop_
_atom_site_label
_atom_site_type_symbol
_atom_site_fract_x
_atom_site_fract_y
_atom_site_fract_z
_atom_site_U_iso_or_equiv
_atom_site_adp_type
_atom_site_occupancy
_atom_site_symmetry_multiplicity
_atom_site_calc_flag
_atom_site_refinement_flags
_atom_site_disorder_assembly
_atom_site_disorder_group
Ni1 Ni 0.58773(5) 0.36410(4) 0.28310(3) 0.01439(16) Uani 1 1 d . . .
Cl1 Cl 0.11727(11) 0.33562(9) 0.30750(7) 0.0289(3) Uani 1 1 d . . .
Cl2 Cl 0.21771(11) 0.15476(10) 0.38775(7) 0.0307(4) Uani 1 1 d . . .
Cl3 Cl 0.91091(11) 0.48177(9) 0.41074(7) 0.0288(4) Uani 1 1 d . . .
Cl4 Cl 0.82306(11) 0.65395(9) 0.31777(7) 0.0312(4) Uani 1 1 d . . .
N1 N 0.4727(3) 0.3964(3) 0.24351(19) 0.0159(10) Uani 1 1 d . . .
N2 N 0.5508(3) 0.2562(3) 0.31257(18) 0.0165(10) Uani 1 1 d . . .
N3 N 0.7057(3) 0.3304(2) 0.31906(18) 0.0138(10) Uani 1 1 d . . .
N4 N 0.6290(3) 0.4691(2) 0.24839(18) 0.0133(10) Uani 1 1 d . . .
C2 C 0.4046(4) 0.3423(3) 0.2733(2) 0.0174(12) Uani 1 1 d . . .
C3 C 0.4493(4) 0.2638(3) 0.3106(2) 0.0172(12) Uani 1 1 d . . .
C5 C 0.6176(4) 0.1824(3) 0.3256(2) 0.0188(13) Uani 1 1 d . . .
C6 C 0.7131(4) 0.1796(3) 0.3338(2) 0.0176(12) Uani 1 1 d . . .
H6 H 0.7553 0.1244 0.3401 0.021 Uiso 1 1 calc R . .
C7 C 0.7563(4) 0.2487(3) 0.3339(2) 0.0165(12) Uani 1 1 d . . .
C9 C 0.7428(4) 0.4025(3) 0.3209(2) 0.0134(12) Uani 1 1 d . . .
C10 C 0.7006(4) 0.4800(3) 0.2808(2) 0.0135(12) Uani 1 1 d . . .
C12 C 0.6064(4) 0.5186(3) 0.1926(2) 0.0148(12) Uani 1 1 d . . .
C13 C 0.5327(4) 0.5073(3) 0.1641(2) 0.0168(12) Uani 1 1 d . . .
H13 H 0.5265 0.5409 0.1233 0.020 Uiso 1 1 calc R . .
C14 C 0.4651(4) 0.4511(3) 0.1888(2) 0.0201(13) Uani 1 1 d . . .
C15 C 0.3035(4) 0.3632(3) 0.2726(2) 0.0190(13) Uani 1 1 d . . .
H15 H 0.2738 0.4170 0.2481 0.023 Uiso 1 1 calc R . .
C16 C 0.2453(4) 0.3062(4) 0.3073(3) 0.0224(13) Uani 1 1 d . . .
C17 C 0.2887(4) 0.2277(3) 0.3432(2) 0.0221(14) Uani 1 1 d . . .
C18 C 0.3887(4) 0.2070(3) 0.3455(2) 0.0203(13) Uani 1 1 d . . .
H18 H 0.4174 0.1536 0.3709 0.024 Uiso 1 1 calc R . .
C19 C 0.8076(4) 0.4049(3) 0.3602(2) 0.0172(12) Uani 1 1 d . . .
H19 H 0.8347 0.3533 0.3880 0.021 Uiso 1 1 calc R . .
C20 C 0.8328(4) 0.4810(3) 0.3591(2) 0.0191(13) Uani 1 1 d . . .
C21 C 0.7936(4) 0.5566(3) 0.3184(2) 0.0205(13) Uani 1 1 d . . .
C22 C 0.7274(4) 0.5561(3) 0.2807(2) 0.0161(12) Uani 1 1 d . . .
H22 H 0.6994 0.6086 0.2540 0.019 Uiso 1 1 calc R . .
C23 C 0.6643(4) 0.5863(3) 0.1560(2) 0.0207(13) Uani 1 1 d . . .
H23A H 0.7329 0.5682 0.1655 0.031 Uiso 1 1 calc R . .
H23B H 0.6350 0.6412 0.1666 0.031 Uiso 1 1 calc R . .
H23C H 0.6624 0.5932 0.1122 0.031 Uiso 1 1 calc R . .
C24 C 0.3879(4) 0.4560(4) 0.1487(2) 0.0257(14) Uani 1 1 d . . .
H24A H 0.3693 0.3997 0.1576 0.039 Uiso 1 1 calc R . .
H24B H 0.4145 0.4722 0.1056 0.039 Uiso 1 1 calc R . .
H24C H 0.3296 0.4993 0.1568 0.039 Uiso 1 1 calc R . .
C25 C 0.5908(4) 0.0964(3) 0.3287(2) 0.0241(14) Uani 1 1 d . . .
H25A H 0.5411 0.1058 0.3008 0.036 Uiso 1 1 calc R . .
H25B H 0.5641 0.0717 0.3707 0.036 Uiso 1 1 calc R . .
H25C H 0.6499 0.0567 0.3168 0.036 Uiso 1 1 calc R . .
C26 C 0.8619(4) 0.2254(3) 0.3468(2) 0.0201(13) Uani 1 1 d . . .
H26A H 0.8982 0.2678 0.3192 0.030 Uiso 1 1 calc R . .
H26B H 0.8915 0.1681 0.3404 0.030 Uiso 1 1 calc R . .
H26C H 0.8652 0.2253 0.3894 0.030 Uiso 1 1 calc R . .
Ni2 Ni 0.48078(5) 0.42403(4) 0.41290(3) 0.01465(16) Uani 1 1 d . . .
Cl5 Cl 0.81677(10) 0.07030(9) 0.50651(7) 0.0279(4) Uani 1 1 d . . .
Cl6 Cl 0.63451(11) -0.00109(8) 0.49183(7) 0.0261(3) Uani 1 1 d . . .
Cl7 Cl 0.28661(11) 0.69707(9) 0.16800(6) 0.0261(3) Uani 1 1 d . . .
Cl8 Cl 0.45704(10) 0.78275(8) 0.18624(6) 0.0251(3) Uani 1 1 d . . .
N5 N 0.5914(3) 0.3755(3) 0.45686(19) 0.0149(10) Uani 1 1 d . . .
N6 N 0.4444(3) 0.3170(2) 0.44719(18) 0.0148(10) Uani 1 1 d . . .
N7 N 0.3664(3) 0.4739(3) 0.37306(19) 0.0138(10) Uani 1 1 d . . .
N8 N 0.5107(3) 0.5342(3) 0.38348(19) 0.0174(10) Uani 1 1 d . . .
C28 C 0.6088(4) 0.2836(3) 0.4709(2) 0.0158(12) Uani 1 1 d . . .
C29 C 0.5268(4) 0.2517(3) 0.4653(2) 0.0150(12) Uani 1 1 d . . .
C31 C 0.3511(4) 0.3082(3) 0.4617(2) 0.0159(12) Uani 1 1 d . . .
C32 C 0.2732(4) 0.3732(3) 0.4386(2) 0.0184(13) Uani 1 1 d . . .
H32 H 0.2084 0.3645 0.4548 0.022 Uiso 1 1 calc R . .
C33 C 0.2807(4) 0.4490(3) 0.3947(2) 0.0159(12) Uani 1 1 d U . .
C35 C 0.3791(4) 0.5486(3) 0.3267(2) 0.0155(12) Uani 1 1 d . . .
C36 C 0.4584(4) 0.5840(3) 0.3333(2) 0.0156(12) Uani 1 1 d . . .
C38 C 0.5654(4) 0.5649(3) 0.4120(2) 0.0192(13) Uani 1 1 d . . .
C39 C 0.6227(4) 0.5116(3) 0.4582(2) 0.0192(13) Uani 1 1 d . . .
H39 H 0.6544 0.5396 0.4783 0.023 Uiso 1 1 calc R . .
C40 C 0.6385(4) 0.4210(3) 0.4780(2) 0.0136(11) Uani 1 1 d . . .
C41 C 0.6963(4) 0.2269(3) 0.4848(2) 0.0167(12) Uani 1 1 d . . .
H41 H 0.7516 0.2483 0.4888 0.020 Uiso 1 1 calc R . .
C42 C 0.7043(4) 0.1397(3) 0.4929(2) 0.0173(12) Uani 1 1 d . . .
C43 C 0.6237(4) 0.1082(3) 0.4864(2) 0.0189(12) Uani 1 1 d . . .
C44 C 0.5357(4) 0.1639(3) 0.4726(2) 0.0175(12) Uani 1 1 d . . .
H44 H 0.4811 0.1421 0.4681 0.021 Uiso 1 1 calc R . .
C45 C 0.3265(4) 0.5844(3) 0.2759(2) 0.0176(12) Uani 1 1 d . . .
H45 H 0.2742 0.5599 0.2710 0.021 Uiso 1 1 calc R . .
C46 C 0.3509(4) 0.6564(3) 0.2322(2) 0.0198(13) Uani 1 1 d . . .
C47 C 0.4270(4) 0.6920(3) 0.2394(2) 0.0179(12) Uani 1 1 d . . .
C48 C 0.4804(4) 0.6555(3) 0.2897(2) 0.0173(12) Uani 1 1 d . . .
H48 H 0.5327 0.6803 0.2941 0.021 Uiso 1 1 calc R . .
C49 C 0.5630(4) 0.6602(3) 0.4005(2) 0.0210(13) Uani 1 1 d . . .
H49Z H 0.4976 0.6928 0.3896 0.032 Uiso 1 1 calc R . .
H49B H 0.6132 0.6772 0.3667 0.032 Uiso 1 1 calc R . .
H49C H 0.5766 0.6724 0.4376 0.032 Uiso 1 1 calc R . .
C50 C 0.7086(4) 0.3811(3) 0.5266(2) 0.0211(13) Uani 1 1 d . . .
H50A H 0.6888 0.3287 0.5534 0.032 Uiso 1 1 calc R . .
H50B H 0.7065 0.4222 0.5508 0.032 Uiso 1 1 calc R . .
H50C H 0.7758 0.3664 0.5069 0.032 Uiso 1 1 calc R . .
C51 C 0.3215(4) 0.2292(3) 0.5082(2) 0.0210(13) Uani 1 1 d . . .
H51A H 0.3733 0.2018 0.5354 0.031 Uiso 1 1 calc R . .
H51B H 0.3128 0.1881 0.4865 0.031 Uiso 1 1 calc R . .
H51C H 0.2594 0.2470 0.5324 0.031 Uiso 1 1 calc R . .
C52 C 0.1825(4) 0.5058(3) 0.3756(2) 0.0232(13) Uani 1 1 d . . .
H52A H 0.1871 0.5665 0.3666 0.035 Uiso 1 1 calc R . .
H52B H 0.1300 0.4939 0.4090 0.035 Uiso 1 1 calc R . .
H52C H 0.1674 0.4934 0.3390 0.035 Uiso 1 1 calc R . .
Ni3 Ni -0.13190(5) 0.09978(4) 0.22242(3) 0.01418(16) Uani 1 1 d . . .
Cl9 Cl -0.27843(11) -0.22096(8) 0.16581(6) 0.0260(3) Uani 1 1 d . . .
Cl10 Cl -0.40281(11) -0.05558(9) 0.08357(6) 0.0263(3) Uani 1 1 d . . .
Cl11 Cl 0.20024(12) 0.35122(11) 0.12471(7) 0.0385(4) Uani 1 1 d . . .
Cl12 Cl 0.31896(11) 0.17843(11) 0.20246(8) 0.0377(4) Uani 1 1 d . . .
N9 N -0.1584(3) -0.0105(3) 0.25562(19) 0.0162(10) Uani 1 1 d . . .
N10 N -0.2497(3) 0.1218(3) 0.18632(18) 0.0129(10) Uani 1 1 d . . .
N11 N -0.1092(3) 0.2117(3) 0.19324(18) 0.0147(10) Uani 1 1 d . . .
N12 N -0.0183(3) 0.0774(3) 0.26158(19) 0.0162(10) Uani 1 1 d . . .
C54 C -0.2196(4) -0.0291(3) 0.2201(2) 0.0152(12) Uani 1 1 d . . .
C55 C -0.2718(4) 0.0454(3) 0.1818(2) 0.0129(11) Uani 1 1 d . . .
C57 C -0.3092(4) 0.2000(3) 0.1732(2) 0.0178(12) Uani 1 1 d . . .
C58 C -0.2756(4) 0.2751(3) 0.1721(2) 0.0164(12) Uani 1 1 d . . .
H58 H -0.3231 0.3275 0.1658 0.020 Uiso 1 1 calc R . .
C59 C -0.1810(4) 0.2808(3) 0.1790(2) 0.0184(13) Uani 1 1 d . . .
C61 C -0.0100(4) 0.2142(3) 0.1964(2) 0.0169(12) Uani 1 1 d . . .
C62 C 0.0414(4) 0.1398(3) 0.2334(2) 0.0193(13) Uani 1 1 d . . .
C64 C -0.0054(4) 0.0208(3) 0.3157(2) 0.0192(13) Uani 1 1 d . . .
C65 C -0.0628(4) -0.0418(3) 0.3392(2) 0.0176(13) Uani 1 1 d . . .
H65 H -0.0537 -0.0755 0.3797 0.021 Uiso 1 1 calc R . .
C66 C -0.1320(4) -0.0608(3) 0.3104(2) 0.0211(13) Uani 1 1 d . . .
C67 C -0.2247(4) -0.1096(3) 0.2157(2) 0.0169(12) Uani 1 1 d . . .
H67 H -0.1897 -0.1594 0.2414 0.020 Uiso 1 1 calc R . .
C68 C -0.2811(4) -0.1185(3) 0.1738(2) 0.0151(12) Uani 1 1 d . . .
C69 C -0.3348(4) -0.0464(3) 0.1372(2) 0.0178(12) Uani 1 1 d . . .
C70 C -0.3290(4) 0.0347(3) 0.1415(2) 0.0180(12) Uani 1 1 d . . .
H70 H -0.3652 0.0842 0.1161 0.022 Uiso 1 1 calc R . .
C71 C 0.0416(4) 0.2792(4) 0.1627(2) 0.0216(13) Uani 1 1 d . . .
H71 H 0.0082 0.3300 0.1370 0.026 Uiso 1 1 calc R . .
C72 C 0.1396(4) 0.2688(4) 0.1672(3) 0.0261(14) Uani 1 1 d . . .
C73 C 0.1922(4) 0.1939(4) 0.2024(3) 0.0243(14) Uani 1 1 d . . .
C74 C 0.1421(4) 0.1294(4) 0.2362(3) 0.0243(14) Uani 1 1 d . . .
H74 H 0.1765 0.0784 0.2613 0.029 Uiso 1 1 calc R . .
C75 C 0.0681(4) 0.0231(4) 0.3566(3) 0.0240(14) Uani 1 1 d . . .
H75A H 0.0779 0.0822 0.3490 0.036 Uiso 1 1 calc R . .
H75B H 0.1312 -0.0145 0.3476 0.036 Uiso 1 1 calc R . .
H75C H 0.0428 0.0030 0.3996 0.036 Uiso 1 1 calc R . .
C76 C -0.1799(4) -0.1357(3) 0.3448(2) 0.0262(14) Uani 1 1 d . . .
H76Z H -0.2474 -0.1248 0.3340 0.039 Uiso 1 1 calc R . .
H76B H -0.1818 -0.1426 0.3889 0.039 Uiso 1 1 calc R . .
H76C H -0.1418 -0.1883 0.3338 0.039 Uiso 1 1 calc R . .
C77 C -0.4144(4) 0.2127(3) 0.1613(2) 0.0217(13) Uani 1 1 d . . .
H77A H -0.4414 0.1619 0.1845 0.033 Uiso 1 1 calc R . .
H77B H -0.4172 0.2207 0.1174 0.033 Uiso 1 1 calc R . .
H77C H -0.4534 0.2637 0.1742 0.033 Uiso 1 1 calc R . .
C78 C -0.1667(4) 0.3722(3) 0.1724(3) 0.0239(14) Uani 1 1 d . . .
H78A H -0.1258 0.3716 0.2034 0.036 Uiso 1 1 calc R . .
H78B H -0.2311 0.4099 0.1780 0.036 Uiso 1 1 calc R . .
H78C H -0.1339 0.3937 0.1315 0.036 Uiso 1 1 calc R . .
Ni4 Ni 0.02975(5) 0.07262(4) 0.08693(3) 0.01775(17) Uani 1 1 d . . .
Cl13 Cl -0.17378(14) 0.48852(10) 0.00456(8) 0.0479(5) Uani 1 1 d . . .
Cl14 Cl -0.34953(12) 0.39288(10) 0.01172(7) 0.0440(5) Uani 1 1 d . . .
Cl15 Cl 0.08571(14) -0.26309(10) 0.32530(8) 0.0526(5) Uani 1 1 d . . .
Cl16 Cl 0.26454(14) -0.17435(12) 0.32396(7) 0.0534(5) Uani 1 1 d . . .
N13 N 0.0518(3) 0.1839(3) 0.04800(19) 0.0196(11) Uani 1 1 d . . .
N14 N -0.0877(3) 0.1086(3) 0.05074(19) 0.0183(10) Uani 1 1 d . . .
N15 N 0.0119(3) -0.0403(3) 0.12063(19) 0.0196(11) Uani 1 1 d . . .
N16 N 0.1505(3) 0.0336(3) 0.11997(19) 0.0193(11) Uani 1 1 d . . .
C80 C -0.0375(4) 0.2413(3) 0.0338(2) 0.0218(13) Uani 1 1 d . . .
C81 C -0.1162(4) 0.1993(3) 0.0358(2) 0.0189(13) Uani 1 1 d . . .
C83 C -0.1322(4) 0.0568(3) 0.0336(2) 0.0192(13) Uani 1 1 d . . .
C84 C -0.1051(4) -0.0329(4) 0.0539(3) 0.0224(13) Uani 1 1 d . . .
H84 H -0.1352 -0.0657 0.0367 0.027 Uiso 1 1 calc R . .
C85 C -0.0394(4) -0.0794(4) 0.0961(2) 0.0213(13) Uani 1 1 d . . .
C87 C 0.0731(4) -0.0829(3) 0.1687(2) 0.0231(14) Uani 1 1 d . . .
C88 C 0.1495(4) -0.0409(3) 0.1684(2) 0.0205(13) Uani 1 1 d . . .
C90 C 0.2323(5) 0.0657(4) 0.0945(3) 0.0264(14) Uani 1 1 d U . .
C91 C 0.2256(5) 0.1442(4) 0.0504(3) 0.0281(15) Uani 1 1 d . . .
H91 H 0.2865 0.1599 0.0314 0.034 Uiso 1 1 calc R . .
C92 C 0.1415(4) 0.2017(3) 0.0309(2) 0.0207(13) Uani 1 1 d . . .
C93 C -0.0571(5) 0.3306(4) 0.0236(2) 0.0277(14) Uani 1 1 d . . .
H93 H -0.0057 0.3598 0.0228 0.033 Uiso 1 1 calc R . .
C94 C -0.1529(5) 0.3770(4) 0.0146(3) 0.0298(16) Uani 1 1 d . . .
C95 C -0.2281(5) 0.3360(4) 0.0167(3) 0.0298(15) Uani 1 1 d . . .
C96 C -0.2104(4) 0.2469(4) 0.0276(2) 0.0227(13) Uani 1 1 d . . .
H96 H -0.2630 0.2186 0.0295 0.027 Uiso 1 1 calc R . .
C97 C 0.0536(4) -0.1512(3) 0.2174(3) 0.0286(15) Uani 1 1 d . . .
H97 H -0.0003 -0.1775 0.2184 0.034 Uiso 1 1 calc R . .
C98 C 0.1139(5) -0.1806(4) 0.2644(3) 0.0356(18) Uani 1 1 d . . .
C99 C 0.1929(5) -0.1411(4) 0.2636(3) 0.0350(16) Uani 1 1 d . . .
C100 C 0.2095(4) -0.0719(4) 0.2158(3) 0.0281(15) Uani 1 1 d . . .
H100 H 0.2627 -0.0449 0.2152 0.034 Uiso 1 1 calc R . .
C101 C 0.3346(4) 0.0170(4) 0.1074(3) 0.0349(16) Uani 1 1 d . . .
H10D H 0.3363 -0.0450 0.1167 0.052 Uiso 1 1 calc R . .
H10E H 0.3529 0.0310 0.1425 0.052 Uiso 1 1 calc R . .
H10F H 0.3815 0.0332 0.0714 0.052 Uiso 1 1 calc R . .
C102 C 0.1594(5) 0.2849(3) -0.0149(3) 0.0320(16) Uani 1 1 d . . .
H10A H 0.1105 0.3033 -0.0445 0.048 Uiso 1 1 calc R . .
H10B H 0.2259 0.2751 -0.0366 0.048 Uiso 1 1 calc R . .
H10C H 0.1532 0.3298 0.0068 0.048 Uiso 1 1 calc R . .
C103 C -0.2084(4) 0.0902(4) -0.0113(2) 0.0244(14) Uani 1 1 d . . .
H10J H -0.1955 0.1442 -0.0396 0.037 Uiso 1 1 calc R . .
H10K H -0.2743 0.1005 0.0109 0.037 Uiso 1 1 calc R . .
H10L H -0.2048 0.0475 -0.0346 0.037 Uiso 1 1 calc R . .
C104 C -0.0233(4) -0.1765(3) 0.1097(3) 0.0258(14) Uani 1 1 d . . .
H10G H 0.0454 -0.2016 0.1177 0.039 Uiso 1 1 calc R . .
H10H H -0.0371 -0.1932 0.0745 0.039 Uiso 1 1 calc R . .
H10I H -0.0676 -0.1977 0.1458 0.039 Uiso 1 1 calc R . .
Cl17 Cl 0.5564(2) 0.00420(17) 0.74652(12) 0.0518(8) Uani 0.67 1 d PD A 1
Cl18 Cl 0.5069(2) 0.10944(15) 0.62700(10) 0.0412(6) Uani 0.67 1 d PD A 1
C105 C 0.4912(9) 0.0998(7) 0.7062(3) 0.040(4) Uani 0.67 1 d PD A 1
H10M H 0.5129 0.1483 0.7143 0.048 Uiso 0.67 1 calc PR A 1
H10N H 0.4202 0.1041 0.7211 0.048 Uiso 0.67 1 calc PR A 1
Cl19 Cl 0.4431(5) 0.1203(5) 0.6894(4) 0.059(2) Uani 0.33 1 d PD B 2
Cl20 Cl 0.6326(3) 0.0148(3) 0.6580(2) 0.0407(13) Uani 0.33 1 d PD B 2
C106 C 0.5583(12) 0.1155(9) 0.6498(14) 0.105(12) Uiso 0.33 1 d PD B 2
H10O H 0.5927 0.1525 0.6630 0.126 Uiso 0.33 1 calc PR B 2
H10P H 0.5508 0.1404 0.6058 0.126 Uiso 0.33 1 calc PR B 2
Cl21 Cl -0.04108(17) 0.54824(14) 0.13805(10) 0.0756(7) Uani 1 1 d D . .
Cl22 Cl 0.0995(3) 0.5793(3) 0.2026(2) 0.0727(14) Uani 0.67 1 d PD C 1
C107 C 0.0153(7) 0.5152(6) 0.2033(4) 0.044(3) Uani 0.67 1 d PD C 1
H12H H 0.0505 0.4546 0.2080 0.053 Uiso 0.67 1 calc PR C 1
H12G H -0.0353 0.5177 0.2390 0.053 Uiso 0.67 1 calc PR C 1
Cl23 Cl 0.0552(5) 0.5974(6) 0.2241(4) 0.047(2) Uani 0.33 1 d PD C 2
C108 C 0.0695(8) 0.5590(12) 0.1587(7) 0.041(5) Uiso 0.33 1 d PD C 2
H12F H 0.1149 0.5021 0.1657 0.049 Uiso 0.33 1 calc PR C 2
H12E H 0.1009 0.5987 0.1241 0.049 Uiso 0.33 1 calc PR C 2
Cl24 Cl -0.03531(12) -0.34369(10) 0.46419(7) 0.0357(4) Uani 1 1 d . . .
Cl25 Cl 0.03625(12) -0.20914(10) 0.49585(8) 0.0434(4) Uani 1 1 d . . .
C109 C -0.0488(5) -0.2778(4) 0.5157(3) 0.0354(16) Uani 1 1 d . . .
H12D H -0.1165 -0.2426 0.5165 0.042 Uiso 1 1 calc R . .
H12C H -0.0402 -0.3150 0.5574 0.042 Uiso 1 1 calc R . .
Cl26 Cl -0.58583(13) 0.33599(12) 0.00831(8) 0.0513(5) Uani 1 1 d . . .
Cl27 Cl -0.48214(12) 0.16188(11) 0.00403(8) 0.0441(4) Uani 1 1 d . . .
C110 C -0.5050(6) 0.2705(4) -0.0355(3) 0.057(2) Uani 1 1 d . . .
H12B H -0.5339 0.2765 -0.0735 0.069 Uiso 1 1 calc R . .
H12A H -0.4417 0.2907 -0.0473 0.069 Uiso 1 1 calc R . .

loop_
_atom_site_aniso_label
_atom_site_aniso_U_11
_atom_site_aniso_U_22
_atom_site_aniso_U_33
_atom_site_aniso_U_23
_atom_site_aniso_U_13
_atom_site_aniso_U_12
Ni1 0.0171(4) 0.0116(3) 0.0153(4) -0.0030(3) -0.0027(3) -0.0044(3)
Cl1 0.0206(8) 0.0366(9) 0.0349(9) -0.0147(7) -0.0008(7) -0.0103(7)
Cl2 0.0344(9) 0.0361(9) 0.0271(8) -0.0043(7) -0.0015(7) -0.0236(7)
Cl3 0.0297(9) 0.0293(8) 0.0335(9) -0.0060(7) -0.0147(7) -0.0117(7)
Cl4 0.0363(9) 0.0205(8) 0.0432(9) -0.0077(7) -0.0104(7) -0.0141(7)
N1 0.020(3) 0.012(2) 0.017(2) -0.0024(19) -0.005(2) -0.005(2)
N2 0.020(3) 0.017(2) 0.014(2) -0.0035(19) 0.001(2) -0.008(2)
N3 0.020(3) 0.007(2) 0.015(2) -0.0049(18) -0.0001(19) -0.0023(19)
N4 0.013(2) 0.013(2) 0.014(2) -0.0033(18) -0.0030(19) -0.0002(19)
C2 0.028(3) 0.012(3) 0.014(3) -0.009(2) 0.001(2) -0.004(2)
C3 0.026(3) 0.011(3) 0.016(3) -0.005(2) -0.005(2) -0.004(2)
C5 0.027(3) 0.016(3) 0.013(3) -0.005(2) -0.001(2) -0.004(3)
C6 0.021(3) 0.016(3) 0.018(3) -0.006(2) -0.001(2) -0.005(2)
C7 0.024(3) 0.013(3) 0.013(3) -0.007(2) 0.001(2) -0.002(2)
C9 0.016(3) 0.013(3) 0.014(3) -0.011(2) 0.005(2) -0.004(2)
C10 0.015(3) 0.015(3) 0.010(3) -0.004(2) 0.004(2) -0.003(2)
C12 0.015(3) 0.009(3) 0.018(3) -0.005(2) 0.002(2) 0.002(2)
C13 0.018(3) 0.010(3) 0.017(3) 0.002(2) 0.001(2) -0.001(2)
C14 0.022(3) 0.013(3) 0.024(3) -0.003(2) -0.006(3) 0.002(2)
C15 0.022(3) 0.016(3) 0.021(3) -0.007(2) -0.007(3) -0.001(2)
C16 0.018(3) 0.030(3) 0.026(3) -0.016(3) -0.005(3) -0.005(3)
C17 0.034(4) 0.021(3) 0.017(3) -0.006(2) 0.001(3) -0.017(3)
C18 0.023(3) 0.019(3) 0.021(3) -0.005(2) -0.003(3) -0.006(3)
C19 0.019(3) 0.011(3) 0.021(3) -0.002(2) -0.005(2) -0.002(2)
C20 0.015(3) 0.027(3) 0.022(3) -0.011(3) 0.002(2) -0.013(3)
C21 0.018(3) 0.018(3) 0.027(3) -0.005(3) -0.001(3) -0.010(3)
C22 0.017(3) 0.009(3) 0.018(3) -0.001(2) 0.002(2) -0.001(2)
C23 0.023(3) 0.016(3) 0.021(3) 0.002(2) -0.006(3) -0.005(2)
C24 0.037(4) 0.023(3) 0.018(3) 0.002(3) -0.008(3) -0.013(3)
C25 0.032(4) 0.017(3) 0.022(3) -0.003(2) -0.003(3) -0.005(3)
C26 0.028(4) 0.016(3) 0.016(3) -0.007(2) -0.002(3) 0.000(3)
Ni2 0.0170(4) 0.0118(3) 0.0158(4) -0.0037(3) -0.0013(3) -0.0042(3)
Cl5 0.0227(8) 0.0176(7) 0.0414(9) -0.0008(6) -0.0142(7) 0.0000(6)
Cl6 0.0294(8) 0.0106(7) 0.0374(9) -0.0012(6) -0.0103(7) -0.0030(6)
Cl7 0.0303(8) 0.0248(8) 0.0212(8) -0.0003(6) -0.0086(6) -0.0041(6)
Cl8 0.0270(8) 0.0174(7) 0.0253(8) 0.0023(6) -0.0001(6) -0.0043(6)
N5 0.011(2) 0.017(2) 0.017(2) -0.0045(19) -0.0019(19) -0.0033(19)
N6 0.018(3) 0.009(2) 0.015(2) -0.0041(18) 0.0008(19) 0.0018(19)
N7 0.015(2) 0.011(2) 0.016(2) -0.0042(19) -0.0002(19) -0.0021(19)
N8 0.021(3) 0.017(2) 0.017(2) -0.008(2) -0.001(2) -0.007(2)
C28 0.022(3) 0.018(3) 0.009(3) -0.003(2) 0.001(2) -0.009(2)
C29 0.016(3) 0.017(3) 0.011(3) 0.001(2) -0.002(2) -0.007(2)
C31 0.017(3) 0.012(3) 0.021(3) -0.010(2) -0.004(2) 0.002(2)
C32 0.017(3) 0.019(3) 0.019(3) -0.006(2) 0.005(2) -0.007(2)
C33 0.024(3) 0.017(3) 0.011(3) -0.012(2) 0.003(2) -0.004(2)
C35 0.019(3) 0.012(3) 0.016(3) -0.005(2) 0.001(2) -0.005(2)
C36 0.015(3) 0.014(3) 0.017(3) -0.007(2) -0.001(2) 0.002(2)
C38 0.018(3) 0.017(3) 0.020(3) -0.006(2) 0.009(2) -0.004(2)
C39 0.019(3) 0.020(3) 0.024(3) -0.010(3) 0.000(3) -0.011(3)
C40 0.016(3) 0.015(3) 0.013(3) -0.010(2) 0.004(2) -0.005(2)
C41 0.017(3) 0.023(3) 0.011(3) -0.002(2) -0.003(2) -0.007(2)
C42 0.019(3) 0.017(3) 0.014(3) -0.001(2) -0.004(2) -0.002(2)
C43 0.026(3) 0.015(3) 0.015(3) -0.003(2) -0.002(2) -0.005(3)
C44 0.021(3) 0.019(3) 0.015(3) 0.000(2) -0.009(2) -0.009(2)
C45 0.020(3) 0.014(3) 0.021(3) -0.005(2) -0.006(2) -0.005(2)
C46 0.022(3) 0.011(3) 0.025(3) -0.007(2) -0.003(3) 0.003(2)
C47 0.019(3) 0.009(3) 0.021(3) -0.004(2) 0.004(2) 0.003(2)
C48 0.016(3) 0.015(3) 0.019(3) -0.004(2) 0.002(2) -0.003(2)
C49 0.028(3) 0.014(3) 0.026(3) -0.010(2) -0.003(3) -0.007(3)
C50 0.018(3) 0.021(3) 0.027(3) -0.009(3) -0.008(3) -0.002(2)
C51 0.018(3) 0.021(3) 0.024(3) -0.008(3) 0.003(2) -0.007(2)
C52 0.024(3) 0.023(3) 0.023(3) -0.005(3) -0.001(3) -0.008(3)
Ni3 0.0166(4) 0.0112(3) 0.0160(4) -0.0035(3) -0.0028(3) -0.0044(3)
Cl9 0.0344(9) 0.0165(7) 0.0319(8) -0.0075(6) -0.0067(7) -0.0102(6)
Cl10 0.0275(8) 0.0284(8) 0.0291(8) -0.0117(6) -0.0102(7) -0.0069(7)
Cl11 0.0416(10) 0.0535(11) 0.0299(9) -0.0096(8) 0.0059(7) -0.0355(9)
Cl12 0.0207(9) 0.0554(11) 0.0507(10) -0.0334(9) 0.0039(7) -0.0150(8)
N9 0.012(2) 0.018(2) 0.020(2) -0.007(2) 0.001(2) -0.0040(19)
N10 0.018(3) 0.012(2) 0.011(2) -0.0046(18) -0.0006(19) -0.0067(19)
N11 0.016(3) 0.013(2) 0.012(2) -0.0020(19) 0.0010(19) -0.002(2)
N12 0.021(3) 0.011(2) 0.018(2) -0.0060(19) -0.001(2) -0.004(2)
C54 0.012(3) 0.021(3) 0.012(3) -0.004(2) 0.004(2) -0.005(2)
C55 0.010(3) 0.015(3) 0.012(3) -0.007(2) 0.004(2) 0.000(2)
C57 0.019(3) 0.017(3) 0.012(3) -0.003(2) 0.001(2) 0.003(2)
C58 0.025(3) 0.009(3) 0.015(3) -0.007(2) -0.003(2) 0.003(2)
C59 0.027(3) 0.017(3) 0.009(3) -0.002(2) 0.003(2) -0.006(3)
C61 0.019(3) 0.024(3) 0.013(3) -0.012(2) 0.001(2) -0.007(3)
C62 0.022(3) 0.018(3) 0.023(3) -0.016(3) 0.000(3) -0.005(3)
C64 0.016(3) 0.021(3) 0.020(3) -0.012(3) -0.001(2) 0.003(2)
C65 0.027(3) 0.009(3) 0.015(3) 0.000(2) -0.010(2) 0.003(2)
C66 0.029(4) 0.020(3) 0.015(3) -0.007(2) 0.000(3) -0.004(3)
C67 0.013(3) 0.017(3) 0.017(3) 0.000(2) 0.001(2) -0.003(2)
C68 0.015(3) 0.010(3) 0.021(3) -0.006(2) 0.006(2) -0.008(2)
C69 0.014(3) 0.025(3) 0.017(3) -0.009(2) 0.000(2) -0.007(2)
C70 0.019(3) 0.016(3) 0.016(3) -0.004(2) -0.003(2) 0.002(2)
C71 0.026(3) 0.028(3) 0.014(3) -0.009(3) 0.000(3) -0.012(3)
C72 0.035(4) 0.035(4) 0.020(3) -0.017(3) 0.004(3) -0.023(3)
C73 0.019(3) 0.041(4) 0.022(3) -0.025(3) 0.007(3) -0.011(3)
C74 0.026(4) 0.025(3) 0.030(3) -0.020(3) -0.004(3) -0.004(3)
C75 0.017(3) 0.032(3) 0.029(3) -0.014(3) -0.010(3) -0.003(3)
C76 0.037(4) 0.019(3) 0.021(3) 0.000(2) -0.008(3) -0.005(3)
C77 0.021(3) 0.020(3) 0.025(3) -0.007(3) -0.007(3) 0.001(2)
C78 0.027(4) 0.016(3) 0.027(3) -0.004(3) -0.001(3) -0.004(3)
Ni4 0.0214(4) 0.0151(4) 0.0171(4) -0.0061(3) -0.0014(3) -0.0024(3)
Cl13 0.0671(13) 0.0161(8) 0.0480(11) -0.0002(7) -0.0051(9) 0.0061(8)
Cl14 0.0414(10) 0.0369(10) 0.0351(9) 0.0010(8) -0.0055(8) 0.0174(8)
Cl15 0.0657(13) 0.0311(10) 0.0323(10) 0.0106(8) 0.0075(9) 0.0150(9)
Cl16 0.0624(13) 0.0545(11) 0.0301(9) -0.0155(8) -0.0217(9) 0.0317(10)
N13 0.022(3) 0.018(2) 0.018(3) -0.008(2) -0.004(2) 0.003(2)
N14 0.023(3) 0.014(2) 0.016(2) -0.0044(19) 0.001(2) -0.002(2)
N15 0.019(3) 0.019(2) 0.019(3) -0.006(2) 0.004(2) -0.002(2)
N16 0.025(3) 0.016(2) 0.018(3) -0.010(2) 0.000(2) 0.000(2)
C80 0.036(4) 0.016(3) 0.014(3) -0.006(2) 0.002(3) -0.006(3)
C81 0.026(3) 0.016(3) 0.014(3) -0.007(2) 0.000(2) -0.001(3)
C83 0.018(3) 0.026(3) 0.014(3) -0.013(2) 0.005(2) 0.000(3)
C84 0.014(3) 0.032(3) 0.029(3) -0.019(3) 0.005(3) -0.010(3)
C85 0.023(3) 0.024(3) 0.020(3) -0.014(3) 0.012(3) -0.012(3)
C87 0.029(4) 0.019(3) 0.016(3) -0.004(2) 0.002(3) 0.003(3)
C88 0.021(3) 0.015(3) 0.023(3) -0.012(2) 0.000(3) 0.007(2)
C90 0.035(4) 0.030(3) 0.025(3) -0.022(3) -0.009(3) -0.005(3)
C91 0.029(4) 0.028(3) 0.033(4) -0.010(3) 0.000(3) -0.016(3)
C92 0.023(3) 0.020(3) 0.023(3) -0.012(2) -0.001(3) -0.005(3)
C93 0.040(4) 0.026(3) 0.017(3) -0.006(3) 0.000(3) -0.007(3)
C94 0.048(4) 0.018(3) 0.016(3) -0.007(3) 0.003(3) 0.005(3)
C95 0.034(4) 0.029(4) 0.016(3) 0.001(3) -0.008(3) 0.009(3)
C96 0.023(3) 0.028(3) 0.012(3) -0.001(2) -0.001(2) -0.002(3)
C97 0.030(4) 0.018(3) 0.030(4) -0.007(3) 0.009(3) 0.002(3)
C98 0.046(4) 0.019(3) 0.020(3) 0.003(3) 0.001(3) 0.021(3)
C99 0.038(4) 0.034(4) 0.026(4) -0.017(3) -0.006(3) 0.019(3)
C100 0.028(4) 0.026(3) 0.028(3) -0.011(3) -0.010(3) 0.009(3)
C101 0.034(4) 0.028(4) 0.046(4) -0.015(3) -0.010(3) -0.003(3)
C102 0.040(4) 0.022(3) 0.032(4) -0.006(3) 0.006(3) -0.011(3)
C103 0.017(3) 0.037(4) 0.023(3) -0.017(3) -0.001(3) -0.004(3)
C104 0.025(3) 0.022(3) 0.030(3) -0.010(3) 0.007(3) -0.009(3)
Cl17 0.0632(19) 0.0518(17) 0.0445(16) 0.0107(13) -0.0268(14) -0.0317(15)
Cl18 0.0664(19) 0.0299(14) 0.0277(13) -0.0031(10) -0.0122(13) -0.0100(13)
C105 0.054(10) 0.065(10) 0.007(5) -0.011(5) 0.004(6) -0.030(8)
Cl19 0.036(4) 0.044(4) 0.102(7) -0.035(4) 0.019(4) -0.018(3)
Cl20 0.026(3) 0.023(2) 0.071(4) -0.012(2) -0.004(2) 0.000(2)
Cl21 0.0767(16) 0.0810(15) 0.0751(15) 0.0142(12) -0.0338(12) -0.0495(13)
Cl22 0.067(3) 0.044(2) 0.118(4) -0.008(2) -0.060(3) -0.011(2)
C107 0.052(7) 0.051(7) 0.028(6) 0.009(5) 0.000(5) -0.031(6)
Cl23 0.043(5) 0.055(5) 0.043(4) -0.016(3) -0.010(3) -0.001(4)
Cl24 0.0365(10) 0.0419(10) 0.0309(9) -0.0103(7) 0.0002(7) -0.0129(8)
Cl25 0.0379(10) 0.0421(10) 0.0525(11) 0.0000(8) -0.0155(8) -0.0188(8)
C109 0.030(4) 0.045(4) 0.032(4) -0.012(3) 0.001(3) -0.008(3)
Cl26 0.0422(11) 0.0657(13) 0.0423(11) -0.0227(9) -0.0074(9) 0.0098(9)
Cl27 0.0370(10) 0.0413(10) 0.0512(11) 0.0005(8) -0.0162(8) -0.0086(8)
C110 0.063(5) 0.041(4) 0.046(5) -0.003(4) 0.005(4) 0.016(4)

loop_
_atom_type_symbol
_atom_type_description
_atom_type_scat_dispersion_real
_atom_type_scat_dispersion_imag
_atom_type_scat_source
C C 0.0033 0.0016 'International Tables Vol C Tables 4.2.6.8 and 6.1.1.4'
H H 0.0000 0.0000 'International Tables Vol C Tables 4.2.6.8 and 6.1.1.4'
N N 0.0061 0.0033 'International Tables Vol C Tables 4.2.6.8 and 6.1.1.4'
Cl Cl 0.1484 0.1585 'International Tables Vol C Tables 4.2.6.8 and 6.1.1.4'
Ni Ni 0.3393 1.1124 'International Tables Vol C Tables 4.2.6.8 and 6.1.1.4'

loop_
_geom_angle_atom_site_label_1
_geom_angle_atom_site_label_2
_geom_angle_atom_site_label_3
_geom_angle
_geom_angle_site_symmetry_1
_geom_angle_site_symmetry_3
_geom_angle_publ_flag
N3 Ni1 N4 84.89(17) . . ?
N3 Ni1 N1 177.16(19) . . ?
N4 Ni1 N1 94.87(17) . . ?
N3 Ni1 N2 95.35(18) . . ?
N4 Ni1 N2 175.72(19) . . ?
N1 Ni1 N2 84.67(18) . . ?
C14 N1 C2 124.5(4) . . ?
C14 N1 Ni1 123.4(4) . . ?
C2 N1 Ni1 110.9(3) . . ?
C5 N2 C3 126.4(4) . . ?
C5 N2 Ni1 122.1(4) . . ?
C3 N2 Ni1 111.0(3) . . ?
C7 N3 C9 123.6(4) . . ?
C7 N3 Ni1 124.4(3) . . ?
C9 N3 Ni1 111.5(3) . . ?
C12 N4 C10 124.7(4) . . ?
C12 N4 Ni1 122.2(3) . . ?
C10 N4 Ni1 111.9(3) . . ?
C15 C2 C3 120.5(5) . . ?
C15 C2 N1 126.4(5) . . ?
C3 C2 N1 112.8(5) . . ?
C18 C3 N2 127.4(5) . . ?
C18 C3 C2 118.3(5) . . ?
N2 C3 C2 114.0(4) . . ?
N2 C5 C6 123.1(5) . . ?
N2 C5 C25 120.4(5) . . ?
C6 C5 C25 116.4(5) . . ?
C5 C6 C7 127.9(5) . . ?
C5 C6 H6 116.1 . . ?
C7 C6 H6 116.1 . . ?
N3 C7 C6 120.5(5) . . ?
N3 C7 C26 123.3(5) . . ?
C6 C7 C26 116.0(5) . . ?
C19 C9 C10 119.3(5) . . ?
C19 C9 N3 127.2(5) . . ?
C10 C9 N3 113.3(4) . . ?
C22 C10 N4 128.1(5) . . ?
C22 C10 C9 118.7(5) . . ?
N4 C10 C9 113.0(4) . . ?
N4 C12 C13 122.2(4) . . ?
N4 C12 C23 121.9(5) . . ?
C13 C12 C23 115.8(4) . . ?
C12 C13 C14 127.4(5) . . ?
C12 C13 H13 116.3 . . ?
C14 C13 H13 116.3 . . ?
N1 C14 C13 120.9(5) . . ?
N1 C14 C24 123.0(5) . . ?
C13 C14 C24 116.1(5) . . ?
C2 C15 C16 120.2(5) . . ?
C2 C15 H15 119.9 . . ?
C16 C15 H15 119.9 . . ?
C15 C16 C17 119.9(5) . . ?
C15 C16 Cl1 119.3(4) . . ?
C17 C16 Cl1 120.8(4) . . ?
C18 C17 C16 120.5(5) . . ?
C18 C17 Cl2 118.4(4) . . ?
C16 C17 Cl2 121.1(4) . . ?
C17 C18 C3 120.6(5) . . ?
C17 C18 H18 119.7 . . ?
C3 C18 H18 119.7 . . ?
C20 C19 C9 120.7(5) . . ?
C20 C19 H19 119.6 . . ?
C9 C19 H19 119.6 . . ?
C19 C20 C21 119.9(5) . . ?
C19 C20 Cl3 119.2(4) . . ?
C21 C20 Cl3 120.8(4) . . ?
C22 C21 C20 120.3(5) . . ?
C22 C21 Cl4 119.3(4) . . ?
C20 C21 Cl4 120.3(4) . . ?
C21 C22 C10 121.0(5) . . ?
C21 C22 H22 119.5 . . ?
C10 C22 H22 119.5 . . ?
C12 C23 H23A 109.5 . . ?
C12 C23 H23B 109.5 . . ?
H23A C23 H23B 109.5 . . ?
C12 C23 H23C 109.5 . . ?
H23A C23 H23C 109.5 . . ?
H23B C23 H23C 109.5 . . ?
C14 C24 H24A 109.5 . . ?
C14 C24 H24B 109.5 . . ?
H24A C24 H24B 109.5 . . ?
C14 C24 H24C 109.5 . . ?
H24A C24 H24C 109.5 . . ?
H24B C24 H24C 109.5 . . ?
C5 C25 H25A 109.5 . . ?
C5 C25 H25B 109.5 . . ?
H25A C25 H25B 109.5 . . ?
C5 C25 H25C 109.5 . . ?
H25A C25 H25C 109.5 . . ?
H25B C25 H25C 109.5 . . ?
C7 C26 H26A 109.5 . . ?
C7 C26 H26B 109.5 . . ?
H26A C26 H26B 109.5 . . ?
C7 C26 H26C 109.5 . . ?
H26A C26 H26C 109.5 . . ?
H26B C26 H26C 109.5 . . ?
N6 Ni2 N8 175.58(19) . . ?
N6 Ni2 N7 94.76(18) . . ?
N8 Ni2 N7 84.49(18) . . ?
N6 Ni2 N5 84.84(18) . . ?
N8 Ni2 N5 95.67(19) . . ?
N7 Ni2 N5 176.80(19) . . ?
C40 N5 C28 125.1(4) . . ?
C40 N5 Ni2 123.8(3) . . ?
C28 N5 Ni2 110.6(3) . . ?
C31 N6 C29 124.8(4) . . ?
C31 N6 Ni2 122.9(3) . . ?
C29 N6 Ni2 111.4(3) . . ?
C33 N7 C35 125.5(4) . . ?
C33 N7 Ni2 122.0(3) . . ?
C35 N7 Ni2 111.5(3) . . ?
C38 N8 C36 124.3(4) . . ?
C38 N8 Ni2 123.1(3) . . ?
C36 N8 Ni2 112.1(3) . . ?
C41 C28 C29 119.6(5) . . ?
C41 C28 N5 127.1(5) . . ?
C29 C28 N5 113.2(4) . . ?
C44 C29 C28 119.4(5) . . ?
C44 C29 N6 126.8(5) . . ?
C28 C29 N6 113.5(4) . . ?
N6 C31 C32 122.0(5) . . ?
N6 C31 C51 122.2(5) . . ?
C32 C31 C51 115.7(5) . . ?
C33 C32 C31 126.7(5) . . ?
C33 C32 H32 116.7 . . ?
C31 C32 H32 116.7 . . ?
N7 C33 C32 122.9(5) . . ?
N7 C33 C52 121.8(4) . . ?
C32 C33 C52 115.1(5) . . ?
C45 C35 N7 126.4(5) . . ?
C45 C35 C36 120.2(5) . . ?
N7 C35 C36 113.3(4) . . ?
C48 C36 N8 128.2(5) . . ?
C48 C36 C35 118.9(5) . . ?
N8 C36 C35 112.8(4) . . ?
N8 C38 C39 122.3(5) . . ?
N8 C38 C49 122.4(5) . . ?
C39 C38 C49 115.2(5) . . ?
C38 C39 C40 127.2(5) . . ?
C38 C39 H39 116.4 . . ?
C40 C39 H39 116.4 . . ?
N5 C40 C39 121.7(5) . . ?
N5 C40 C50 123.3(4) . . ?
C39 C40 C50 114.9(5) . . ?
C42 C41 C28 120.7(5) . . ?
C42 C41 H41 119.6 . . ?
C28 C41 H41 119.6 . . ?
C41 C42 C43 119.8(5) . . ?
C41 C42 Cl5 119.8(4) . . ?
C43 C42 Cl5 120.3(4) . . ?
C44 C43 C42 120.3(5) . . ?
C44 C43 Cl6 119.2(4) . . ?
C42 C43 Cl6 120.5(4) . . ?
C43 C44 C29 120.2(5) . . ?
C43 C44 H44 119.9 . . ?
C29 C44 H44 119.9 . . ?
C46 C45 C35 119.7(5) . . ?
C46 C45 H45 120.1 . . ?
C35 C45 H45 120.1 . . ?
C47 C46 C45 120.1(5) . . ?
C47 C46 Cl7 121.5(4) . . ?
C45 C46 Cl7 118.4(4) . . ?
C46 C47 C48 120.2(5) . . ?
C46 C47 Cl8 120.7(4) . . ?
C48 C47 Cl8 119.1(4) . . ?
C36 C48 C47 120.9(5) . . ?
C36 C48 H48 119.5 . . ?
C47 C48 H48 119.5 . . ?
C38 C49 H49Z 109.5 . . ?
C38 C49 H49B 109.5 . . ?
H49Z C49 H49B 109.5 . . ?
C38 C49 H49C 109.5 . . ?
H49Z C49 H49C 109.5 . . ?
H49B C49 H49C 109.5 . . ?
C40 C50 H50A 109.5 . . ?
C40 C50 H50B 109.5 . . ?
H50A C50 H50B 109.5 . . ?
C40 C50 H50C 109.5 . . ?
H50A C50 H50C 109.5 . . ?
H50B C50 H50C 109.5 . . ?
C31 C51 H51A 109.5 . . ?
C31 C51 H51B 109.5 . . ?
H51A C51 H51B 109.5 . . ?
C31 C51 H51C 109.5 . . ?
H51A C51 H51C 109.5 . . ?
H51B C51 H51C 109.5 . . ?
C33 C52 H52A 109.5 . . ?
C33 C52 H52B 109.5 . . ?
H52A C52 H52B 109.5 . . ?
C33 C52 H52C 109.5 . . ?
H52A C52 H52C 109.5 . . ?
H52B C52 H52C 109.5 . . ?
N11 Ni3 N9 176.76(19) . . ?
N11 Ni3 N12 85.33(18) . . ?
N9 Ni3 N12 94.43(18) . . ?
N11 Ni3 N10 95.55(18) . . ?
N9 Ni3 N10 84.56(18) . . ?
N12 Ni3 N10 177.51(18) . . ?
C66 N9 C54 125.0(4) . . ?
C66 N9 Ni3 123.7(4) . . ?
C54 N9 Ni3 110.9(3) . . ?
C57 N10 C55 125.1(4) . . ?
C57 N10 Ni3 123.4(3) . . ?
C55 N10 Ni3 111.1(3) . . ?
C59 N11 C61 125.0(4) . . ?
C59 N11 Ni3 123.3(4) . . ?
C61 N11 Ni3 111.2(3) . . ?
C64 N12 C62 124.3(5) . . ?
C64 N12 Ni3 123.3(4) . . ?
C62 N12 Ni3 111.2(3) . . ?
C67 C54 N9 126.4(5) . . ?
C67 C54 C55 119.9(5) . . ?
N9 C54 C55 113.4(4) . . ?
C70 C55 N10 128.2(5) . . ?
C70 C55 C54 118.4(5) . . ?
N10 C55 C54 113.0(4) . . ?
N10 C57 C58 120.9(5) . . ?
N10 C57 C77 122.7(5) . . ?
C58 C57 C77 116.3(5) . . ?
C59 C58 C57 127.3(5) . . ?
C59 C58 H58 116.4 . . ?
C57 C58 H58 116.4 . . ?
N11 C59 C58 122.8(5) . . ?
N11 C59 C78 122.4(5) . . ?
C58 C59 C78 114.7(5) . . ?
C62 C61 C71 118.8(5) . . ?
C62 C61 N11 114.2(4) . . ?
C71 C61 N11 126.8(5) . . ?
C74 C62 C61 120.7(5) . . ?
C74 C62 N12 126.4(5) . . ?
C61 C62 N12 112.8(5) . . ?
N12 C64 C65 121.5(5) . . ?
N12 C64 C75 122.7(5) . . ?
C65 C64 C75 115.7(5) . . ?
C66 C65 C64 127.6(5) . . ?
C66 C65 H65 116.2 . . ?
C64 C65 H65 116.2 . . ?
N9 C66 C65 120.8(5) . . ?
N9 C66 C76 122.1(5) . . ?
C65 C66 C76 117.0(5) . . ?
C54 C67 C68 120.5(5) . . ?
C54 C67 H67 119.8 . . ?
C68 C67 H67 119.8 . . ?
C69 C68 C67 120.3(4) . . ?
C69 C68 Cl9 120.6(4) . . ?
C67 C68 Cl9 119.0(4) . . ?
C68 C69 C70 119.0(5) . . ?
C68 C69 Cl10 121.2(4) . . ?
C70 C69 Cl10 119.7(4) . . ?
C55 C70 C69 121.8(5) . . ?
C55 C70 H70 119.1 . . ?
C69 C70 H70 119.1 . . ?
C72 C71 C61 119.7(5) . . ?
C72 C71 H71 120.2 . . ?
C61 C71 H71 120.2 . . ?
C71 C72 C73 122.0(5) . . ?
C71 C72 Cl11 118.0(5) . . ?
C73 C72 Cl11 120.0(5) . . ?
C74 C73 C72 118.9(5) . . ?
C74 C73 Cl12 119.9(5) . . ?
C72 C73 Cl12 121.1(4) . . ?
C73 C74 C62 119.9(5) . . ?
C73 C74 H74 120.1 . . ?
C62 C74 H74 120.1 . . ?
C64 C75 H75A 109.5 . . ?
C64 C75 H75B 109.5 . . ?
H75A C75 H75B 109.5 . . ?
C64 C75 H75C 109.5 . . ?
H75A C75 H75C 109.5 . . ?
H75B C75 H75C 109.5 . . ?
C66 C76 H76Z 109.5 . . ?
C66 C76 H76B 109.5 . . ?
H76Z C76 H76B 109.5 . . ?
C66 C76 H76C 109.5 . . ?
H76Z C76 H76C 109.5 . . ?
H76B C76 H76C 109.5 . . ?
C57 C77 H77A 109.5 . . ?
C57 C77 H77B 109.5 . . ?
H77A C77 H77B 109.5 . . ?
C57 C77 H77C 109.5 . . ?
H77A C77 H77C 109.5 . . ?
H77B C77 H77C 109.5 . . ?
C59 C78 H78A 109.5 . . ?
C59 C78 H78B 109.5 . . ?
H78A C78 H78B 109.5 . . ?
C59 C78 H78C 109.5 . . ?
H78A C78 H78C 109.5 . . ?
H78B C78 H78C 109.5 . . ?
N14 Ni4 N15 94.49(19) . . ?
N14 Ni4 N16 177.00(19) . . ?
N15 Ni4 N16 84.81(19) . . ?
N14 Ni4 N13 85.25(19) . . ?
N15 Ni4 N13 176.01(19) . . ?
N16 Ni4 N13 95.24(19) . . ?
C92 N13 C80 125.8(5) . . ?
C92 N13 Ni4 123.0(4) . . ?
C80 N13 Ni4 110.9(4) . . ?
C83 N14 C81 123.8(4) . . ?
C83 N14 Ni4 124.5(4) . . ?
C81 N14 Ni4 111.1(3) . . ?
C85 N15 C87 124.6(5) . . ?
C85 N15 Ni4 123.5(4) . . ?
C87 N15 Ni4 111.0(4) . . ?
C90 N16 C88 124.2(5) . . ?
C90 N16 Ni4 123.4(4) . . ?
C88 N16 Ni4 111.7(4) . . ?
C93 C80 N13 127.4(5) . . ?
C93 C80 C81 118.9(5) . . ?
N13 C80 C81 113.4(5) . . ?
C96 C81 N14 126.6(5) . . ?
C96 C81 C80 120.2(5) . . ?
N14 C81 C80 113.0(5) . . ?
N14 C83 C84 120.9(5) . . ?
N14 C83 C103 122.7(5) . . ?
C84 C83 C103 116.2(5) . . ?
C85 C84 C83 127.5(5) . . ?
C85 C84 H84 116.2 . . ?
C83 C84 H84 116.2 . . ?
N15 C85 C84 121.6(5) . . ?
N15 C85 C104 121.6(5) . . ?
C84 C85 C104 116.7(5) . . ?
C97 C87 C88 120.5(5) . . ?
C97 C87 N15 125.4(6) . . ?
C88 C87 N15 113.4(5) . . ?
C100 C88 C87 119.1(5) . . ?
C100 C88 N16 127.9(5) . . ?
C87 C88 N16 112.9(5) . . ?
N16 C90 C91 120.6(5) . . ?
N16 C90 C101 122.7(5) . . ?
C91 C90 C101 116.4(6) . . ?
C92 C91 C90 128.1(6) . . ?
C92 C91 H91 116.0 . . ?
C90 C91 H91 116.0 . . ?
N13 C92 C91 122.6(5) . . ?
N13 C92 C102 122.2(5) . . ?
C91 C92 C102 115.1(5) . . ?
C80 C93 C94 119.5(6) . . ?
C80 C93 H93 120.3 . . ?
C94 C93 H93 120.3 . . ?
C95 C94 C93 121.1(5) . . ?
C95 C94 Cl13 121.4(5) . . ?
C93 C94 Cl13 117.4(5) . . ?
C94 C95 C96 120.3(5) . . ?
C94 C95 Cl14 121.1(5) . . ?
C96 C95 Cl14 118.4(5) . . ?
C81 C96 C95 120.0(6) . . ?
C81 C96 H96 120.0 . . ?
C95 C96 H96 120.0 . . ?
C98 C97 C87 119.3(6) . . ?
C98 C97 H97 120.3 . . ?
C87 C97 H97 120.3 . . ?
C97 C98 C99 120.7(5) . . ?
C97 C98 Cl15 118.3(6) . . ?
C99 C98 Cl15 121.0(5) . . ?
C100 C99 C98 119.2(6) . . ?
C100 C99 Cl16 119.9(6) . . ?
C98 C99 Cl16 120.7(5) . . ?
C99 C100 C88 121.1(6) . . ?
C99 C100 H100 119.5 . . ?
C88 C100 H100 119.5 . . ?
C90 C101 H10D 109.5 . . ?
C90 C101 H10E 109.5 . . ?
H10D C101 H10E 109.5 . . ?
C90 C101 H10F 109.5 . . ?
H10D C101 H10F 109.5 . . ?
H10E C101 H10F 109.5 . . ?
C92 C102 H10A 109.5 . . ?
C92 C102 H10B 109.5 . . ?
H10A C102 H10B 109.5 . . ?
C92 C102 H10C 109.5 . . ?
H10A C102 H10C 109.5 . . ?
H10B C102 H10C 109.5 . . ?
C83 C103 H10J 109.5 . . ?
C83 C103 H10K 109.5 . . ?
H10J C103 H10K 109.5 . . ?
C83 C103 H10L 109.5 . . ?
H10J C103 H10L 109.5 . . ?
H10K C103 H10L 109.5 . . ?
C85 C104 H10G 109.5 . . ?
C85 C104 H10H 109.5 . . ?
H10G C104 H10H 109.5 . . ?
C85 C104 H10I 109.5 . . ?
H10G C104 H10I 109.5 . . ?
H10H C104 H10I 109.5 . . ?
Cl17 C105 Cl18 113.0(5) . . ?
Cl17 C105 H10M 109.0 . . ?
Cl18 C105 H10M 109.0 . . ?
Cl17 C105 H10N 109.0 . . ?
Cl18 C105 H10N 109.0 . . ?
H10M C105 H10N 107.8 . . ?
Cl19 C106 Cl20 116.3(9) . . ?
Cl19 C106 H10O 108.2 . . ?
Cl20 C106 H10O 108.2 . . ?
Cl19 C106 H10P 108.2 . . ?
Cl20 C106 H10P 108.2 . . ?
H10O C106 H10P 107.4 . . ?
Cl21 C107 Cl22 111.8(4) . . ?
Cl21 C107 H12H 109.3 . . ?
Cl22 C107 H12H 109.3 . . ?
Cl21 C107 H12G 109.3 . . ?
Cl22 C107 H12G 109.3 . . ?
H12H C107 H12G 107.9 . . ?
Cl23 C108 Cl21 114.2(7) . . ?
Cl23 C108 H12F 108.7 . . ?
Cl21 C108 H12F 108.7 . . ?
Cl23 C108 H12E 108.7 . . ?
Cl21 C108 H12E 108.7 . . ?
H12F C108 H12E 107.6 . . ?
Cl25 C109 Cl24 112.8(3) . . ?
Cl25 C109 H12D 109.0 . . ?
Cl24 C109 H12D 109.0 . . ?
Cl25 C109 H12C 109.0 . . ?
Cl24 C109 H12C 109.0 . . ?
H12D C109 H12C 107.8 . . ?
Cl27 C110 Cl26 112.5(4) . . ?
Cl27 C110 H12B 109.1 . . ?
Cl26 C110 H12B 109.1 . . ?
Cl27 C110 H12A 109.1 . . ?
Cl26 C110 H12A 109.1 . . ?
H12B C110 H12A 107.8 . . ?

loop_
_geom_bond_atom_site_label_1
_geom_bond_atom_site_label_2
_geom_bond_distance
_geom_bond_site_symmetry_2
_geom_bond_publ_flag
Ni1 N3 1.868(4) . ?
Ni1 N4 1.876(4) . ?
Ni1 N1 1.876(4) . ?
Ni1 N2 1.882(4) . ?
Cl1 C16 1.746(6) . ?
Cl2 C17 1.738(5) . ?
Cl3 C20 1.741(6) . ?
Cl4 C21 1.743(5) . ?
N1 C14 1.329(6) . ?
N1 C2 1.420(6) . ?
N2 C5 1.342(6) . ?
N2 C3 1.405(7) . ?
N3 C7 1.346(6) . ?
N3 C9 1.417(6) . ?
N4 C12 1.353(6) . ?
N4 C10 1.411(6) . ?
C2 C15 1.379(7) . ?
C2 C3 1.407(7) . ?
C3 C18 1.404(7) . ?
C5 C6 1.370(7) . ?
C5 C25 1.529(7) . ?
C6 C7 1.410(7) . ?
C6 H6 0.9500 . ?
C7 C26 1.498(7) . ?
C9 C19 1.392(7) . ?
C9 C10 1.415(7) . ?
C10 C22 1.391(7) . ?
C12 C13 1.381(7) . ?
C12 C23 1.511(7) . ?
C13 C14 1.420(7) . ?
C13 H13 0.9500 . ?
C14 C24 1.504(7) . ?
C15 C16 1.383(7) . ?
C15 H15 0.9500 . ?
C16 C17 1.388(7) . ?
C17 C18 1.369(8) . ?
C18 H18 0.9500 . ?
C19 C20 1.374(7) . ?
C19 H19 0.9500 . ?
C20 C21 1.388(7) . ?
C21 C22 1.371(7) . ?
C22 H22 0.9500 . ?
C23 H23A 0.9800 . ?
C23 H23B 0.9800 . ?
C23 H23C 0.9800 . ?
C24 H24A 0.9800 . ?
C24 H24B 0.9800 . ?
C24 H24C 0.9800 . ?
C25 H25A 0.9800 . ?
C25 H25B 0.9800 . ?
C25 H25C 0.9800 . ?
C26 H26A 0.9800 . ?
C26 H26B 0.9800 . ?
C26 H26C 0.9800 . ?
Ni2 N6 1.873(4) . ?
Ni2 N8 1.873(4) . ?
Ni2 N7 1.879(4) . ?
Ni2 N5 1.883(4) . ?
Cl5 C42 1.736(5) . ?
Cl6 C43 1.743(5) . ?
Cl7 C46 1.740(6) . ?
Cl8 C47 1.735(5) . ?
N5 C40 1.329(6) . ?
N5 C28 1.429(6) . ?
N6 C31 1.327(7) . ?
N6 C29 1.412(6) . ?
N7 C33 1.333(6) . ?
N7 C35 1.410(6) . ?
N8 C38 1.341(7) . ?
N8 C36 1.415(6) . ?
C28 C41 1.381(7) . ?
C28 C29 1.408(7) . ?
C29 C44 1.387(7) . ?
C31 C32 1.396(7) . ?
C31 C51 1.530(7) . ?
C32 C33 1.383(7) . ?
C32 H32 0.9500 . ?
C33 C52 1.527(7) . ?
C35 C45 1.394(7) . ?
C35 C36 1.417(7) . ?
C36 C48 1.377(7) . ?
C38 C39 1.404(7) . ?
C38 C49 1.512(7) . ?
C39 C40 1.410(7) . ?
C39 H39 0.9500 . ?
C40 C50 1.513(7) . ?
C41 C42 1.378(7) . ?
C41 H41 0.9500 . ?
C42 C43 1.392(7) . ?
C43 C44 1.380(7) . ?
C44 H44 0.9500 . ?
C45 C46 1.394(7) . ?
C45 H45 0.9500 . ?
C46 C47 1.384(8) . ?
C47 C48 1.391(7) . ?
C48 H48 0.9500 . ?
C49 H49Z 0.9800 . ?
C49 H49B 0.9800 . ?
C49 H49C 0.9800 . ?
C50 H50A 0.9800 . ?
C50 H50B 0.9800 . ?
C50 H50C 0.9800 . ?
C51 H51A 0.9800 . ?
C51 H51B 0.9800 . ?
C51 H51C 0.9800 . ?
C52 H52A 0.9800 . ?
C52 H52B 0.9800 . ?
C52 H52C 0.9800 . ?
Ni3 N11 1.864(4) . ?
Ni3 N9 1.865(4) . ?
Ni3 N12 1.868(4) . ?
Ni3 N10 1.882(4) . ?
Cl9 C68 1.739(5) . ?
Cl10 C69 1.730(5) . ?
Cl11 C72 1.746(5) . ?
Cl12 C73 1.736(6) . ?
N9 C66 1.353(6) . ?
N9 C54 1.406(6) . ?
N10 C57 1.348(6) . ?
N10 C55 1.398(6) . ?
N11 C59 1.335(6) . ?
N11 C61 1.416(7) . ?
N12 C64 1.339(6) . ?
N12 C62 1.426(6) . ?
C54 C67 1.377(7) . ?
C54 C55 1.417(7) . ?
C55 C70 1.387(7) . ?
C57 C58 1.416(7) . ?
C57 C77 1.500(7) . ?
C58 C59 1.389(8) . ?
C58 H58 0.9500 . ?
C59 C78 1.529(7) . ?
C61 C62 1.397(7) . ?
C61 C71 1.409(7) . ?
C62 C74 1.391(8) . ?
C64 C65 1.393(7) . ?
C64 C75 1.514(7) . ?
C65 C66 1.392(7) . ?
C65 H65 0.9500 . ?
C66 C76 1.506(7) . ?
C67 C68 1.394(7) . ?
C67 H67 0.9500 . ?
C68 C69 1.386(7) . ?
C69 C70 1.388(7) . ?
C70 H70 0.9500 . ?
C71 C72 1.362(8) . ?
C71 H71 0.9500 . ?
C72 C73 1.392(8) . ?
C73 C74 1.391(8) . ?
C74 H74 0.9500 . ?
C75 H75A 0.9800 . ?
C75 H75B 0.9800 . ?
C75 H75C 0.9800 . ?
C76 H76Z 0.9800 . ?
C76 H76B 0.9800 . ?
C76 H76C 0.9800 . ?
C77 H77A 0.9800 . ?
C77 H77B 0.9800 . ?
C77 H77C 0.9800 . ?
C78 H78A 0.9800 . ?
C78 H78B 0.9800 . ?
C78 H78C 0.9800 . ?
Ni4 N14 1.863(4) . ?
Ni4 N15 1.866(4) . ?
Ni4 N16 1.870(5) . ?
Ni4 N13 1.877(4) . ?
Cl13 C94 1.747(6) . ?
Cl14 C95 1.745(6) . ?
Cl15 C98 1.722(6) . ?
Cl16 C99 1.730(6) . ?
N13 C92 1.329(7) . ?
N13 C80 1.406(7) . ?
N14 C83 1.337(7) . ?
N14 C81 1.412(6) . ?
N15 C85 1.340(7) . ?
N15 C87 1.428(7) . ?
N16 C90 1.351(7) . ?
N16 C88 1.409(7) . ?
C80 C93 1.392(7) . ?
C80 C81 1.422(8) . ?
C81 C96 1.382(8) . ?
C83 C84 1.402(7) . ?
C83 C103 1.508(7) . ?
C84 C85 1.386(8) . ?
C84 H84 0.9500 . ?
C85 C104 1.512(7) . ?
C87 C97 1.389(7) . ?
C87 C88 1.404(8) . ?
C88 C100 1.391(8) . ?
C90 C91 1.397(8) . ?
C90 C101 1.504(8) . ?
C91 C92 1.380(8) . ?
C91 H91 0.9500 . ?
C92 C102 1.523(7) . ?
C93 C94 1.399(8) . ?
C93 H93 0.9500 . ?
C94 C95 1.367(9) . ?
C95 C96 1.389(8) . ?
C96 H96 0.9500 . ?
C97 C98 1.387(8) . ?
C97 H97 0.9500 . ?
C98 C99 1.406(9) . ?
C99 C100 1.378(8) . ?
C100 H100 0.9500 . ?
C101 H10D 0.9800 . ?
C101 H10E 0.9800 . ?
C101 H10F 0.9800 . ?
C102 H10A 0.9800 . ?
C102 H10B 0.9800 . ?
C102 H10C 0.9800 . ?
C103 H10J 0.9800 . ?
C103 H10K 0.9800 . ?
C103 H10L 0.9800 . ?
C104 H10G 0.9800 . ?
C104 H10H 0.9800 . ?
C104 H10I 0.9800 . ?
Cl17 C105 1.724(8) . ?
Cl18 C105 1.753(7) . ?
C105 H10M 0.9900 . ?
C105 H10N 0.9900 . ?
Cl19 C106 1.711(10) . ?
Cl20 C106 1.719(10) . ?
C106 H10O 0.9900 . ?
C106 H10P 0.9900 . ?
Cl21 C107 1.699(7) . ?
Cl21 C108 1.754(9) . ?
Cl22 C107 1.755(7) . ?
C107 H12H 0.9900 . ?
C107 H12G 0.9900 . ?
Cl23 C108 1.741(9) . ?
C108 H12F 0.9900 . ?
C108 H12E 0.9900 . ?
Cl24 C109 1.770(6) . ?
Cl25 C109 1.754(6) . ?
C109 H12D 0.9900 . ?
C109 H12C 0.9900 . ?
Cl26 C110 1.760(7) . ?
Cl27 C110 1.749(7) . ?
C110 H12B 0.9900 . ?
C110 H12A 0.9900 . ?
